data_7059704
loop_
_publ_author_name
'Jana, Narayan Ch.'
'Brand\~ao, Paula'
'Panja, Anangamohan'

_publ_section_title
;
 The first report of a tetra-azide bound mononuclear cobalt(iii) complex
 and its comparative biomimetic catalytic activity with tri-azide bound
 cobalt(iii) compounds
;
_journal_issue 27
_journal_name_full 'New Journal of Chemistry'
_journal_page_first 11527
_journal_page_last 11536
_journal_paper_doi 10.1039/D0NJ02339F
_journal_volume 44
_journal_year 2020
_chemical_formula_sum 'C8 H22 Co N15'
_chemical_formula_weight 387.33
_space_group_crystal_system monoclinic
_space_group_IT_number 14
_space_group_name_Hall '-P 2yn'
_space_group_name_H-M_alt 'P 1 21/n 1'
_atom_sites_solution_hydrogens geom
_audit_creation_method SHELXL-2018/3
_audit_update_record
;
2020-05-06 deposited with the CCDC.	2020-06-15 downloaded from the CCDC.
;
_cell_angle_alpha 90
_cell_angle_beta 99.059(7)
_cell_angle_gamma 90
_cell_formula_units_Z 4
_cell_length_a 9.159(4)
_cell_length_b 7.816(3)
_cell_length_c 24.420(11)
_cell_measurement_reflns_used 312
_cell_measurement_temperature 293(2)
_cell_measurement_theta_max 22.12
_cell_measurement_theta_min 2.10
_cell_volume 1726.3(13)
_computing_structure_refinement 'SHELXL-2018/3 (Sheldrick, 2018)'
_diffrn_ambient_temperature 293(2)
_diffrn_measured_fraction_theta_full 0.952
_diffrn_measured_fraction_theta_max 0.952
_diffrn_measurement_device_type CCD
_diffrn_measurement_method 'omega and phi scans'
_diffrn_radiation_type MoK\a
_diffrn_radiation_wavelength 0.71073
_diffrn_reflns_av_R_equivalents 0.1086
_diffrn_reflns_av_unetI/netI 0.0818
_diffrn_reflns_Laue_measured_fraction_full 0.952
_diffrn_reflns_Laue_measured_fraction_max 0.952
_diffrn_reflns_limit_h_max 10
_diffrn_reflns_limit_h_min -10
_diffrn_reflns_limit_k_max 8
_diffrn_reflns_limit_k_min -8
_diffrn_reflns_limit_l_max 27
_diffrn_reflns_limit_l_min -27
_diffrn_reflns_number 11785
_diffrn_reflns_point_group_measured_fraction_full 0.952
_diffrn_reflns_point_group_measured_fraction_max 0.952
_diffrn_reflns_theta_full 23.454
_diffrn_reflns_theta_max 23.454
_diffrn_reflns_theta_min 1.689
_diffrn_source 'fine-focus sealed tube'
_exptl_absorpt_coefficient_mu 1.022
_exptl_absorpt_correction_T_max 0.684
_exptl_absorpt_correction_T_min 0.684
_exptl_absorpt_correction_type multi-scan
_exptl_absorpt_process_details sadabs
_exptl_crystal_colour brown
_exptl_crystal_density_diffrn 1.490
_exptl_crystal_description block
_exptl_crystal_F_000 808
_exptl_crystal_size_max 0.32
_exptl_crystal_size_mid 0.18
_exptl_crystal_size_min 0.16
_refine_diff_density_max 0.993
_refine_diff_density_min -1.049
_refine_diff_density_rms 0.177
_refine_ls_extinction_method none
_refine_ls_goodness_of_fit_ref 1.143
_refine_ls_hydrogen_treatment constr
_refine_ls_matrix_type full
_refine_ls_number_parameters 219
_refine_ls_number_reflns 2421
_refine_ls_number_restraints 0
_refine_ls_restrained_S_all 1.143
_refine_ls_R_factor_all 0.1198
_refine_ls_R_factor_gt 0.0879
_refine_ls_shift/su_max 0.001
_refine_ls_shift/su_mean 0.000
_refine_ls_structure_factor_coef Fsqd
_refine_ls_weighting_details 'w=1/[\s^2^(Fo^2^)+(0.1554P)^2^] where P=(Fo^2^+2Fc^2^)/3'
_refine_ls_weighting_scheme calc
_refine_ls_wR_factor_gt 0.2218
_refine_ls_wR_factor_ref 0.2626
_reflns_Friedel_coverage 0.000
_reflns_number_gt 1647
_reflns_number_total 2421
_reflns_threshold_expression 'I > 2\s(I)'
_cod_data_source_file d0nj02339f2.cif
_cod_data_source_block shelx
_cod_depositor_comments
;Adding full bibliography for 7059704--7059706.cif.

 Adding full bibliography for 7059704--7059706.cif.
;
_cod_original_sg_symbol_H-M 'P 21/n'
_cod_database_code 7059704
_shelx_shelxl_version_number 2018/3
_shelx_space_group_comment
;
The symmetry employed for this shelxl refinement is uniquely defined
by the following loop, which should always be used as a source of
symmetry information in preference to the above space-group names.
They are only intended as comments.
;

loop_
_space_group_symop_operation_xyz
'x, y, z'
'-x+1/2, y+1/2, -z+1/2'
'-x, -y, -z'
'x-1/2, -y-1/2, z-1/2'

loop_
_atom_site_label
_atom_site_type_symbol
_atom_site_fract_x
_atom_site_fract_y
_atom_site_fract_z
_atom_site_U_iso_or_equiv
_atom_site_adp_type
_atom_site_occupancy
_atom_site_site_symmetry_order
_atom_site_calc_flag
_atom_site_refinement_flags_posn
_atom_site_refinement_flags_adp
_atom_site_refinement_flags_occupancy
_atom_site_disorder_assembly
_atom_site_disorder_group
Co1 Co 0.82832(10) 0.14716(11) 0.66746(4) 0.0301(5) Uani 1 1 d . . . . .
N1 N 0.8782(7) 0.1514(7) 0.7479(3) 0.0344(15) Uani 1 1 d . . . . .
H1A H 0.837044 0.244808 0.759689 0.041 Uiso 1 1 calc R U . . .
H1B H 0.833753 0.062035 0.760799 0.041 Uiso 1 1 calc R U . . .
N10 N 0.6860(7) 0.3272(8) 0.6769(3) 0.0402(16) Uani 1 1 d . . . . .
N2 N 0.9780(6) -0.0430(8) 0.6638(2) 0.0338(14) Uani 1 1 d . . . . .
H2 H 0.933805 -0.144082 0.678409 0.041 Uiso 1 1 calc R U . . .
N7 N 0.7563(8) 0.1456(7) 0.5877(3) 0.0392(16) Uani 1 1 d . . . . .
N4 N 0.6834(7) -0.0333(7) 0.6769(2) 0.0361(15) Uani 1 1 d . . . . .
N13 N 0.9783(8) 0.3148(8) 0.6574(3) 0.0460(17) Uani 1 1 d . . . . .
N8 N 0.7859(7) 0.2509(9) 0.5550(3) 0.0423(16) Uani 1 1 d . . . . .
N11 N 0.6437(7) 0.4220(9) 0.6398(3) 0.0414(16) Uani 1 1 d . . . . .
C3 C 1.1215(9) -0.0219(11) 0.6999(3) 0.046(2) Uani 1 1 d . . . . .
H3A H 1.183813 -0.118623 0.694312 0.055 Uiso 1 1 calc R U . . .
H3B H 1.168893 0.080201 0.688476 0.055 Uiso 1 1 calc R U . . .
N3 N 0.7393(7) -0.3105(8) 0.4880(2) 0.0408(16) Uani 1 1 d . . . . .
H3 H 0.749967 -0.421494 0.506895 0.049 Uiso 1 1 calc R U . . .
C1 C 1.0336(8) 0.1489(9) 0.7750(3) 0.0390(18) Uani 1 1 d . . . . .
H1C H 1.037381 0.150287 0.814902 0.047 Uiso 1 1 calc R U . . .
H1D H 1.083012 0.250856 0.764623 0.047 Uiso 1 1 calc R U . . .
N5 N 0.5631(7) -0.0196(9) 0.6507(3) 0.0471(18) Uani 1 1 d . . . . .
C6 C 0.8567(9) -0.1991(11) 0.5161(3) 0.045(2) Uani 1 1 d . . . . .
H6A H 0.836805 -0.082093 0.503850 0.054 Uiso 1 1 calc R U . . .
H6B H 0.950320 -0.232912 0.505527 0.054 Uiso 1 1 calc R U . . .
N14 N 0.9832(7) 0.4495(9) 0.6807(3) 0.0456(16) Uani 1 1 d . . . . .
C5 C 0.8693(9) -0.2066(10) 0.5791(3) 0.0416(18) Uani 1 1 d . . . . .
H5A H 0.887064 -0.323608 0.591715 0.050 Uiso 1 1 calc R U . . .
H5B H 0.777566 -0.168222 0.590222 0.050 Uiso 1 1 calc R U . . .
N12 N 0.5991(9) 0.5207(10) 0.6058(3) 0.064(2) Uani 1 1 d . . . . .
N15 N 0.9921(10) 0.5813(11) 0.7033(4) 0.076(2) Uani 1 1 d . . . . .
C4 C 0.9970(9) -0.0920(11) 0.6056(3) 0.0448(19) Uani 1 1 d . . . . .
H4A H 1.089980 -0.152240 0.606445 0.054 Uiso 1 1 calc R U . . .
H4B H 1.000079 0.010476 0.583409 0.054 Uiso 1 1 calc R U . . .
C8 C 0.7526(12) -0.3409(12) 0.4299(4) 0.063(3) Uani 1 1 d . . . . .
H8A H 0.733427 -0.236478 0.409320 0.095 Uiso 1 1 calc R U . . .
H8B H 0.682319 -0.426299 0.414758 0.095 Uiso 1 1 calc R U . . .
H8C H 0.850780 -0.379868 0.427461 0.095 Uiso 1 1 calc R U . . .
N9 N 0.8195(9) 0.3475(9) 0.5212(3) 0.059(2) Uani 1 1 d . . . . .
C2 C 1.1141(9) -0.0082(10) 0.7587(4) 0.052(2) Uani 1 1 d . . . . .
H2A H 1.214110 -0.007166 0.779011 0.062 Uiso 1 1 calc R U . . .
H2B H 1.065260 -0.109273 0.770089 0.062 Uiso 1 1 calc R U . . .
C7 C 0.5874(10) -0.2423(13) 0.4935(4) 0.065(3) Uani 1 1 d . . . . .
H7A H 0.571282 -0.135635 0.473975 0.098 Uiso 1 1 calc R U . . .
H7B H 0.581044 -0.224864 0.531930 0.098 Uiso 1 1 calc R U . . .
H7C H 0.513496 -0.323326 0.477921 0.098 Uiso 1 1 calc R U . . .
N6 N 0.4486(10) -0.0166(13) 0.6265(4) 0.097(3) Uani 1 1 d . . . . .

loop_
_atom_site_aniso_label
_atom_site_aniso_U_11
_atom_site_aniso_U_22
_atom_site_aniso_U_33
_atom_site_aniso_U_23
_atom_site_aniso_U_13
_atom_site_aniso_U_12
Co1 0.0343(7) 0.0239(7) 0.0339(7) 0.0016(4) 0.0103(4) -0.0001(4)
N1 0.040(4) 0.029(3) 0.037(3) -0.001(3) 0.016(3) 0.002(3)
N10 0.050(4) 0.036(4) 0.040(4) 0.004(3) 0.022(3) 0.013(3)
N2 0.029(3) 0.033(3) 0.041(3) 0.004(3) 0.011(3) -0.003(3)
N7 0.059(4) 0.029(3) 0.033(3) 0.003(3) 0.018(3) 0.002(3)
N4 0.038(4) 0.031(3) 0.042(4) 0.008(3) 0.013(3) -0.003(3)
N13 0.057(4) 0.035(4) 0.051(4) 0.001(3) 0.024(3) -0.012(3)
N8 0.043(4) 0.045(4) 0.040(4) -0.006(4) 0.011(3) 0.010(3)
N11 0.054(4) 0.032(4) 0.042(4) 0.001(4) 0.017(3) 0.008(3)
C3 0.040(5) 0.043(5) 0.058(5) 0.004(4) 0.019(4) 0.004(4)
N3 0.043(4) 0.046(4) 0.037(3) 0.008(3) 0.013(3) 0.004(3)
C1 0.037(4) 0.042(5) 0.035(4) -0.001(3) -0.004(3) -0.007(3)
N5 0.030(4) 0.067(5) 0.046(4) 0.024(3) 0.010(4) -0.002(3)
C6 0.049(5) 0.043(5) 0.044(5) -0.003(4) 0.013(4) -0.004(4)
N14 0.051(4) 0.036(4) 0.050(4) 0.007(4) 0.009(3) -0.009(3)
C5 0.053(5) 0.028(4) 0.043(4) -0.002(3) 0.007(4) 0.002(4)
N12 0.067(5) 0.053(5) 0.071(5) 0.017(4) 0.006(4) 0.013(4)
N15 0.088(6) 0.036(4) 0.097(7) -0.009(5) -0.011(5) -0.006(4)
C4 0.041(4) 0.045(5) 0.051(5) -0.012(4) 0.016(4) -0.002(4)
C8 0.076(7) 0.072(7) 0.040(5) -0.007(4) 0.003(5) 0.005(5)
N9 0.070(5) 0.059(5) 0.056(5) 0.020(4) 0.038(4) 0.024(4)
C2 0.047(5) 0.037(5) 0.064(6) 0.000(4) -0.017(4) 0.007(4)
C7 0.050(5) 0.076(7) 0.071(6) 0.006(5) 0.010(5) 0.009(5)
N6 0.049(6) 0.108(8) 0.124(8) 0.057(6) -0.013(5) -0.017(5)

loop_
_atom_type_symbol
_atom_type_description
_atom_type_scat_dispersion_real
_atom_type_scat_dispersion_imag
_atom_type_scat_source
C C 0.0033 0.0016 'International Tables Vol C Tables 4.2.6.8 and 6.1.1.4'
H H 0.0000 0.0000 'International Tables Vol C Tables 4.2.6.8 and 6.1.1.4'
N N 0.0061 0.0033 'International Tables Vol C Tables 4.2.6.8 and 6.1.1.4'
Co Co 0.3494 0.9721 'International Tables Vol C Tables 4.2.6.8 and 6.1.1.4'

loop_
_geom_angle_atom_site_label_1
_geom_angle_atom_site_label_2
_geom_angle_atom_site_label_3
_geom_angle
_geom_angle_site_symmetry_1
_geom_angle_site_symmetry_3
_geom_angle_publ_flag
N13 Co1 N1 93.3(3) . . ?
N13 Co1 N10 91.5(3) . . ?
N1 Co1 N10 85.6(3) . . ?
N13 Co1 N7 90.7(3) . . ?
N1 Co1 N7 173.9(3) . . ?
N10 Co1 N7 89.7(3) . . ?
N13 Co1 N4 176.9(3) . . ?
N1 Co1 N4 87.1(2) . . ?
N10 Co1 N4 91.6(3) . . ?
N7 Co1 N4 89.1(3) . . ?
N13 Co1 N2 89.6(3) . . ?
N1 Co1 N2 90.2(2) . . ?
N10 Co1 N2 175.8(3) . . ?
N7 Co1 N2 94.3(2) . . ?
N4 Co1 N2 87.3(2) . . ?
C1 N1 Co1 120.6(4) . . ?
N11 N10 Co1 120.2(5) . . ?
C3 N2 C4 111.6(5) . . ?
C3 N2 Co1 115.9(5) . . ?
C4 N2 Co1 113.9(5) . . ?
N8 N7 Co1 125.4(5) . . ?
N5 N4 Co1 117.1(5) . . ?
N14 N13 Co1 120.6(5) . . ?
N9 N8 N7 176.1(7) . . ?
N12 N11 N10 176.1(8) . . ?
C2 C3 N2 115.1(6) . . ?
C8 N3 C6 112.5(6) . . ?
C8 N3 C7 111.1(7) . . ?
C6 N3 C7 111.5(7) . . ?
N1 C1 C2 111.7(6) . . ?
N6 N5 N4 176.0(9) . . ?
N3 C6 C5 112.4(6) . . ?
N15 N14 N13 178.1(9) . . ?
C6 C5 C4 109.5(6) . . ?
N2 C4 C5 110.6(6) . . ?
C3 C2 C1 114.8(7) . . ?

loop_
_geom_bond_atom_site_label_1
_geom_bond_atom_site_label_2
_geom_bond_distance
_geom_bond_site_symmetry_2
_geom_bond_publ_flag
Co1 N13 1.942(7) . ?
Co1 N1 1.947(6) . ?
Co1 N10 1.956(6) . ?
Co1 N7 1.956(7) . ?
Co1 N4 1.975(6) . ?
Co1 N2 2.033(6) . ?
N1 C1 1.471(10) . ?
N10 N11 1.186(9) . ?
N2 C3 1.472(10) . ?
N2 C4 1.509(9) . ?
N7 N8 1.207(9) . ?
N4 N5 1.189(9) . ?
N13 N14 1.195(9) . ?
N8 N9 1.193(9) . ?
N11 N12 1.160(10) . ?
C3 C2 1.452(12) . ?
N3 C8 1.463(10) . ?
N3 C6 1.467(10) . ?
N3 C7 1.515(10) . ?
C1 C2 1.517(11) . ?
N5 N6 1.121(11) . ?
C6 C5 1.527(11) . ?
N14 N15 1.165(10) . ?
C5 C4 1.533(11) . ?
